data_2206781
loop_
_publ_author_name
'Tong, Yi-Ping'

_publ_section_title
;
 1-Benzyl-2-[2-(benzyloxy)phenyl]-1<i>H</i>-benzimidazole
;
_journal_coeditor_code RN6057
_journal_issue 9
_journal_name_full 'Acta Crystallographica Section E'
_journal_page_first o2978
_journal_page_last o2980
_journal_paper_doi 10.1107/S1600536805025675
_journal_volume 61
_journal_year 2005
_chemical_formula_iupac 'C27 H22 N2 O'
_chemical_formula_moiety 'C27 H22 N2 O'
_chemical_formula_sum 'C27 H22 N2 O'
_chemical_formula_weight 390.47
_chemical_name_systematic
;
1-Benzyl-2-[2-(benzyloxy)phenyl]-1H-benzimidazole
;
_space_group_IT_number 33
_symmetry_cell_setting orthorhombic
_symmetry_space_group_name_Hall 'P 2c -2n'
_symmetry_space_group_name_H-M 'P n a 21'
_atom_sites_solution_hydrogens geom
_atom_sites_solution_primary direct
_atom_sites_solution_secondary difmap
_audit_creation_method SHELXL-97
_cell_angle_alpha 90.00
_cell_angle_beta 90.00
_cell_angle_gamma 90.00
_cell_formula_units_Z 4
_cell_length_a 10.2724(9)
_cell_length_b 15.8390(13)
_cell_length_c 12.9779(11)
_cell_measurement_reflns_used 2398
_cell_measurement_temperature 293(2)
_cell_measurement_theta_max 20.412
_cell_measurement_theta_min 2.363
_cell_volume 2111.6(3)
_computing_cell_refinement 'SAINT (Bruker, 2001)'
_computing_data_collection 'SMART (Bruker, 2001)'
_computing_data_reduction SAINT
_computing_molecular_graphics 'SHELXTL (Sheldrick, 2000)'
_computing_publication_material SHELXL97
_computing_structure_refinement 'SHELXL97 (Sheldrick, 1997)'
_computing_structure_solution 'SHELXS97 (Sheldrick, 1997)'
_diffrn_ambient_temperature 293(2)
_diffrn_measured_fraction_theta_full 0.998
_diffrn_measured_fraction_theta_max 0.998
_diffrn_measurement_device_type 'Bruker APEX area-detector'
_diffrn_measurement_method '\f and \w'
_diffrn_radiation_monochromator graphite
_diffrn_radiation_source 'fine-focus sealed tube'
_diffrn_radiation_type MoK\a
_diffrn_radiation_wavelength 0.71073
_diffrn_reflns_av_R_equivalents 0.0290
_diffrn_reflns_av_sigmaI/netI 0.0289
_diffrn_reflns_limit_h_max 12
_diffrn_reflns_limit_h_min -13
_diffrn_reflns_limit_k_max 10
_diffrn_reflns_limit_k_min -20
_diffrn_reflns_limit_l_max 15
_diffrn_reflns_limit_l_min -16
_diffrn_reflns_number 11837
_diffrn_reflns_theta_full 27.00
_diffrn_reflns_theta_max 27.00
_diffrn_reflns_theta_min 2.03
_diffrn_standards_decay_% 0
_diffrn_standards_interval_time 0
_diffrn_standards_number 0
_exptl_absorpt_coefficient_mu 0.075
_exptl_absorpt_correction_T_max 0.9793
_exptl_absorpt_correction_T_min 0.9613
_exptl_absorpt_correction_type multi-scan
_exptl_absorpt_process_details '(SADABS; Sheldrick, 1996)'
_exptl_crystal_colour Colorless
_exptl_crystal_density_diffrn 1.228
_exptl_crystal_density_method 'not measured'
_exptl_crystal_description Block
_exptl_crystal_F_000 824
_exptl_crystal_size_max 0.53
_exptl_crystal_size_mid 0.33
_exptl_crystal_size_min 0.28
_refine_diff_density_max 0.156
_refine_diff_density_min -0.128
_refine_ls_abs_structure_details 'Flack H D (1983), Acta Cryst. A39, 876-881'
_refine_ls_extinction_method none
_refine_ls_goodness_of_fit_ref 1.079
_refine_ls_hydrogen_treatment constr
_refine_ls_matrix_type full
_refine_ls_number_parameters 271
_refine_ls_number_reflns 2400
_refine_ls_number_restraints 1
_refine_ls_restrained_S_all 1.078
_refine_ls_R_factor_all 0.0542
_refine_ls_R_factor_gt 0.0446
_refine_ls_shift/su_max 0.000
_refine_ls_shift/su_mean 0.000
_refine_ls_structure_factor_coef Fsqd
_refine_ls_weighting_details 'calc w = 1/[\s^2^(Fo^2^)+(0.0548P)^2^+0.1914P] where P=  (Fo^2^+2Fc^2^)/3'
_refine_ls_weighting_scheme calc
_refine_ls_wR_factor_gt 0.1047
_refine_ls_wR_factor_ref 0.1101
_reflns_number_gt 2048
_reflns_number_total 2400
_reflns_threshold_expression I>2\s(I)
_cod_data_source_file rn6057.cif
_cod_data_source_block I
_cod_depositor_comments
;
The following automatic conversions were performed:
'_symmetry_cell_setting' value 'Orthorhombic' changed to 'orthorhombic'
according to '/home/saulius/struct/CIF-dictionaries/cif_core.dic'
dictionary named 'cif_core.dic' version 2.4.1 from
2010-06-29.

'_exptl_absorpt_correction_type' value 'Multi-scan' changed
to 'multi-scan' according to
'/home/saulius/struct/CIF-dictionaries/cif_core.dic' dictionary named
'cif_core.dic' version 2.4.1 from 2010-06-29.

Automatic conversion script
Id: cif_fix_enum 1527 2010-12-29 10:47:43Z saulius 

The following automatic conversions were performed:

'_symmetry_cell_setting' value 'Orthorhombic' changed to
'orthorhombic' according to
/home/saulius/struct/CIF-dictionaries/cif_core.dic dictionary named
'cif_core.dic' version 2.4.1 from
2010-06-29.

'_exptl_absorpt_correction_type' value 'Multi-scan'
changed to 'multi-scan' according to
/home/saulius/struct/CIF-dictionaries/cif_core.dic dictionary named
'cif_core.dic' version 2.4.1 from 2010-06-29.

Automatic conversion script
Id: cif_fix_values 1715 2011-07-08 13:25:40Z adriana 
;
_cod_database_code 2206781
_cod_database_fobs_code 2206781

loop_
_symmetry_equiv_pos_as_xyz
'x, y, z'
'-x, -y, z+1/2'
'x+1/2, -y+1/2, z'
'-x+1/2, y+1/2, z+1/2'

loop_
_atom_site_label
_atom_site_fract_x
_atom_site_fract_y
_atom_site_fract_z
_atom_site_U_iso_or_equiv
_atom_site_adp_type
_atom_site_calc_flag
_atom_site_refinement_flags
_atom_site_occupancy
_atom_site_type_symbol
O1 0.31914(17) 0.20469(12) 0.74398(18) 0.0595(5) Uani d . 1 O
N1 0.42036(19) 0.02756(13) 0.73542(16) 0.0441(5) Uani d . 1 N
N2 0.4892(2) 0.06866(15) 0.57967(17) 0.0476(5) Uani d . 1 N
C1 0.2294(2) 0.17863(17) 0.6738(2) 0.0477(6) Uani d . 1 C
C2 0.1143(3) 0.22025(19) 0.6510(3) 0.0599(8) Uani d . 1 C
H2 0.0931 0.2702 0.6847 0.072 Uiso calc R 1 H
C3 0.0319(3) 0.1870(2) 0.5784(3) 0.0651(8) Uani d . 1 C
H3 -0.0457 0.2148 0.5635 0.078 Uiso calc R 1 H
C4 0.0614(3) 0.1140(2) 0.5275(2) 0.0650(8) Uani d . 1 C
H4 0.0042 0.0923 0.4788 0.078 Uiso calc R 1 H
C5 0.1773(3) 0.0725(2) 0.5490(2) 0.0536(7) Uani d . 1 C
H5 0.1980 0.0230 0.5140 0.064 Uiso calc R 1 H
C6 0.2619(2) 0.10418(16) 0.6221(2) 0.0441(6) Uani d . 1 C
C7 0.3909(2) 0.06495(15) 0.64357(19) 0.0417(5) Uani d . 1 C
C8 0.5920(2) 0.03244(15) 0.6335(2) 0.0434(5) Uani d . 1 C
C9 0.7226(2) 0.02415(19) 0.6064(2) 0.0545(7) Uani d . 1 C
H9 0.7528 0.0425 0.5426 0.065 Uiso calc R 1 H
C10 0.8051(3) -0.0120(2) 0.6768(2) 0.0589(7) Uani d . 1 C
H10 0.8925 -0.0186 0.6599 0.071 Uiso calc R 1 H
C11 0.7616(3) -0.03901(18) 0.7731(2) 0.0583(7) Uani d . 1 C
H11 0.8205 -0.0637 0.8184 0.070 Uiso calc R 1 H
C12 0.6331(3) -0.03019(17) 0.8030(2) 0.0521(6) Uani d . 1 C
H12 0.6039 -0.0477 0.8674 0.063 Uiso calc R 1 H
C13 0.5502(2) 0.00630(14) 0.7311(2) 0.0419(5) Uani d . 1 C
C14 0.2688(2) -0.07627(16) 0.8141(2) 0.0448(6) Uani d . 1 C
C15 0.1561(3) -0.0857(2) 0.7603(3) 0.0726(9) Uani d . 1 C
H15 0.1190 -0.0392 0.7279 0.087 Uiso calc R 1 H
C16 0.0962(4) -0.1635(2) 0.7531(4) 0.0907(13) Uani d . 1 C
H16 0.0194 -0.1690 0.7157 0.109 Uiso calc R 1 H
C17 0.1488(4) -0.2319(2) 0.8003(4) 0.0861(11) Uani d . 1 C
H17 0.1095 -0.2845 0.7937 0.103 Uiso calc R 1 H
C18 0.2592(4) -0.2232(2) 0.8574(4) 0.0819(11) Uani d . 1 C
H18 0.2944 -0.2697 0.8910 0.098 Uiso calc R 1 H
C19 0.3190(3) -0.14526(18) 0.8653(3) 0.0604(8) Uani d . 1 C
H19 0.3935 -0.1393 0.9054 0.072 Uiso calc R 1 H
C20 0.4008(3) 0.2843(2) 0.8816(3) 0.0637(8) Uani d . 1 C
C21 0.4340(4) 0.2161(2) 0.9427(3) 0.0815(10) Uani d . 1 C
H21 0.3893 0.1654 0.9349 0.098 Uiso calc R 1 H
C22 0.5324(4) 0.2217(3) 1.0150(4) 0.0997(13) Uani d . 1 C
H22 0.5530 0.1754 1.0558 0.120 Uiso calc R 1 H
C23 0.5999(4) 0.2967(4) 1.0263(4) 0.1038(16) Uani d . 1 C
H23 0.6668 0.3011 1.0743 0.125 Uiso calc R 1 H
C24 0.5678(5) 0.3634(4) 0.9669(4) 0.1100(18) Uani d . 1 C
H24 0.6131 0.4138 0.9745 0.132 Uiso calc R 1 H
C25 0.4700(4) 0.3585(2) 0.8957(3) 0.0851(12) Uani d . 1 C
H25 0.4496 0.4056 0.8561 0.102 Uiso calc R 1 H
C26 0.3329(3) 0.00919(17) 0.8218(2) 0.0483(6) Uani d . 1 C
H26A 0.2659 0.0523 0.8247 0.058 Uiso calc R 1 H
H26B 0.3820 0.0120 0.8856 0.058 Uiso calc R 1 H
C27 0.2953(3) 0.27833(19) 0.8043(3) 0.0653(8) Uani d . 1 C
H27A 0.2115 0.2741 0.8383 0.078 Uiso calc R 1 H
H27B 0.2950 0.3281 0.7607 0.078 Uiso calc R 1 H

loop_
_atom_site_aniso_label
_atom_site_aniso_U_11
_atom_site_aniso_U_22
_atom_site_aniso_U_33
_atom_site_aniso_U_12
_atom_site_aniso_U_13
_atom_site_aniso_U_23
O1 0.0507(10) 0.0538(11) 0.0741(14) 0.0051(8) -0.0043(10) -0.0136(10)
N1 0.0430(11) 0.0476(12) 0.0418(11) 0.0000(9) 0.0054(9) 0.0045(9)
N2 0.0423(11) 0.0574(13) 0.0430(12) 0.0029(9) 0.0040(9) -0.0003(10)
C1 0.0422(13) 0.0511(15) 0.0498(15) -0.0028(11) 0.0044(12) 0.0060(12)
C2 0.0517(15) 0.0619(17) 0.066(2) 0.0107(13) 0.0095(14) 0.0089(15)
C3 0.0439(15) 0.091(2) 0.0599(19) 0.0144(15) 0.0026(14) 0.0101(18)
C4 0.0430(15) 0.098(2) 0.0543(18) -0.0055(15) -0.0043(13) 0.0044(17)
C5 0.0493(15) 0.0681(18) 0.0433(14) -0.0036(13) 0.0042(12) -0.0018(13)
C6 0.0388(12) 0.0515(14) 0.0420(13) -0.0009(10) 0.0059(11) 0.0054(12)
C7 0.0450(13) 0.0434(13) 0.0365(12) -0.0037(10) 0.0024(11) -0.0025(11)
C8 0.0414(12) 0.0471(14) 0.0415(13) 0.0030(10) 0.0013(11) -0.0051(12)
C9 0.0479(14) 0.0732(19) 0.0423(15) 0.0057(13) 0.0044(12) -0.0019(13)
C10 0.0444(14) 0.0752(19) 0.0570(18) 0.0090(13) 0.0036(13) -0.0078(15)
C11 0.0543(16) 0.0620(17) 0.0587(17) 0.0122(13) -0.0091(14) 0.0025(14)
C12 0.0573(15) 0.0538(16) 0.0452(15) 0.0013(13) -0.0015(13) 0.0053(12)
C13 0.0426(12) 0.0396(12) 0.0435(13) -0.0004(10) 0.0009(11) -0.0032(11)
C14 0.0414(13) 0.0494(14) 0.0437(14) 0.0008(10) 0.0038(11) 0.0032(11)
C15 0.0651(18) 0.071(2) 0.081(2) -0.0081(15) -0.0186(17) 0.0248(18)
C16 0.079(2) 0.084(2) 0.108(3) -0.0255(19) -0.044(2) 0.017(2)
C17 0.083(2) 0.058(2) 0.117(3) -0.0172(18) -0.016(3) -0.002(2)
C18 0.081(2) 0.0506(18) 0.114(3) 0.0027(16) -0.020(2) 0.0137(19)
C19 0.0546(15) 0.0569(17) 0.070(2) 0.0018(13) -0.0137(15) 0.0064(15)
C20 0.0674(18) 0.0593(17) 0.0643(19) -0.0070(15) 0.0112(15) -0.0144(16)
C21 0.084(2) 0.075(2) 0.086(3) -0.0066(19) -0.013(2) -0.015(2)
C22 0.098(3) 0.120(4) 0.081(3) 0.003(3) -0.012(2) -0.016(3)
C23 0.074(2) 0.169(5) 0.068(3) -0.025(3) 0.003(2) -0.044(3)
C24 0.112(4) 0.138(5) 0.080(3) -0.060(3) 0.025(3) -0.047(3)
C25 0.105(3) 0.079(2) 0.072(2) -0.024(2) 0.020(2) -0.025(2)
C26 0.0516(14) 0.0515(15) 0.0418(14) -0.0006(11) 0.0100(12) 0.0028(12)
C27 0.0706(18) 0.0500(16) 0.075(2) 0.0024(14) 0.0070(18) -0.0084(15)

loop_
_atom_type_symbol
_atom_type_description
_atom_type_scat_dispersion_real
_atom_type_scat_dispersion_imag
_atom_type_scat_source
C C 0.0033 0.0016 'International Tables Vol C Tables 4.2.6.8 and 6.1.1.4'
H H 0.0000 0.0000 'International Tables Vol C Tables 4.2.6.8 and 6.1.1.4'
N N 0.0061 0.0033 'International Tables Vol C Tables 4.2.6.8 and 6.1.1.4'
O O 0.0106 0.0060 'International Tables Vol C Tables 4.2.6.8 and 6.1.1.4'

loop_
_geom_angle_atom_site_label_1
_geom_angle_atom_site_label_2
_geom_angle_atom_site_label_3
_geom_angle
C1 O1 C27 120.0(2)
C7 N1 C13 106.6(2)
C7 N1 C26 128.2(2)
C13 N1 C26 125.2(2)
C7 N2 C8 104.4(2)
O1 C1 C2 125.2(3)
O1 C1 C6 114.5(2)
C2 C1 C6 120.2(2)
C3 C2 C1 119.4(3)
C3 C2 H2 120.3
C1 C2 H2 120.3
C4 C3 C2 121.3(3)
C4 C3 H3 119.3
C2 C3 H3 119.3
C3 C4 C5 119.7(3)
C3 C4 H4 120.2
C5 C4 H4 120.2
C6 C5 C4 120.3(3)
C6 C5 H5 119.8
C4 C5 H5 119.8
C5 C6 C1 119.1(2)
C5 C6 C7 122.4(2)
C1 C6 C7 118.4(2)
N2 C7 N1 113.7(2)
N2 C7 C6 123.3(2)
N1 C7 C6 122.8(2)
N2 C8 C9 130.0(2)
N2 C8 C13 110.1(2)
C9 C8 C13 119.8(2)
C10 C9 C8 117.7(3)
C10 C9 H9 121.1
C8 C9 H9 121.1
C9 C10 C11 121.8(3)
C9 C10 H10 119.1
C11 C10 H10 119.1
C12 C11 C10 121.8(3)
C12 C11 H11 119.1
C10 C11 H11 119.1
C11 C12 C13 116.0(3)
C11 C12 H12 122.0
C13 C12 H12 122.0
N1 C13 C12 132.0(2)
N1 C13 C8 105.1(2)
C12 C13 C8 122.9(2)
C15 C14 C19 118.6(3)
C15 C14 C26 120.3(2)
C19 C14 C26 121.0(2)
C14 C15 C16 120.9(3)
C14 C15 H15 119.6
C16 C15 H15 119.6
C17 C16 C15 120.3(3)
C17 C16 H16 119.9
C15 C16 H16 119.9
C16 C17 C18 119.8(3)
C16 C17 H17 120.1
C18 C17 H17 120.1
C17 C18 C19 120.0(3)
C17 C18 H18 120.0
C19 C18 H18 120.0
C14 C19 C18 120.4(3)
C14 C19 H19 119.8
C18 C19 H19 119.8
C21 C20 C25 117.4(4)
C21 C20 C27 121.3(3)
C25 C20 C27 121.3(3)
C22 C21 C20 121.3(4)
C22 C21 H21 119.4
C20 C21 H21 119.4
C21 C22 C23 119.6(5)
C21 C22 H22 120.2
C23 C22 H22 120.2
C24 C23 C22 119.3(4)
C24 C23 H23 120.4
C22 C23 H23 120.4
C23 C24 C25 121.5(4)
C23 C24 H24 119.3
C25 C24 H24 119.3
C24 C25 C20 121.0(5)
C24 C25 H25 119.5
C20 C25 H25 119.5
N1 C26 C14 113.2(2)
N1 C26 H26A 108.9
C14 C26 H26A 108.9
N1 C26 H26B 108.9
C14 C26 H26B 108.9
H26A C26 H26B 107.7
O1 C27 C20 107.4(2)
O1 C27 H27A 110.2
C20 C27 H27A 110.2
O1 C27 H27B 110.2
C20 C27 H27B 110.2
H27A C27 H27B 108.5

loop_
_geom_bond_atom_site_label_1
_geom_bond_atom_site_label_2
_geom_bond_distance
O1 C1 1.361(3)
O1 C27 1.426(3)
N1 C7 1.365(3)
N1 C13 1.377(3)
N1 C26 1.466(3)
N2 C7 1.308(3)
N2 C8 1.391(3)
C1 C2 1.385(4)
C1 C6 1.397(4)
C2 C3 1.372(4)
C2 H2 0.9300
C3 C4 1.365(5)
C3 H3 0.9300
C4 C5 1.389(4)
C4 H4 0.9300
C5 C6 1.381(4)
C5 H5 0.9300
C6 C7 1.490(3)
C8 C9 1.393(3)
C8 C13 1.400(4)
C9 C10 1.372(4)
C9 H9 0.9300
C10 C11 1.395(4)
C10 H10 0.9300
C11 C12 1.383(4)
C11 H11 0.9300
C12 C13 1.388(4)
C12 H12 0.9300
C14 C15 1.360(4)
C14 C19 1.379(4)
C14 C26 1.509(4)
C15 C16 1.380(5)
C15 H15 0.9300
C16 C17 1.357(5)
C16 H16 0.9300
C17 C18 1.362(5)
C17 H17 0.9300
C18 C19 1.383(5)
C18 H18 0.9300
C19 H19 0.9300
C20 C21 1.383(5)
C20 C25 1.385(5)
C20 C27 1.480(5)
C21 C22 1.382(6)
C21 H21 0.9300
C22 C23 1.384(7)
C22 H22 0.9300
C23 C24 1.348(7)
C23 H23 0.9300
C24 C25 1.367(7)
C24 H24 0.9300
C25 H25 0.9300
C26 H26A 0.9700
C26 H26B 0.9700
C27 H27A 0.9700
C27 H27B 0.9700

loop_
_geom_torsion_atom_site_label_1
_geom_torsion_atom_site_label_2
_geom_torsion_atom_site_label_3
_geom_torsion_atom_site_label_4
_geom_torsion
C27 O1 C1 C2 2.9(4)
C27 O1 C1 C6 -177.9(3)
O1 C1 C2 C3 -179.9(3)
C6 C1 C2 C3 0.9(4)
C1 C2 C3 C4 -0.4(5)
C2 C3 C4 C5 -0.3(5)
C3 C4 C5 C6 0.6(4)
C4 C5 C6 C1 -0.2(4)
C4 C5 C6 C7 -176.2(3)
O1 C1 C6 C5 -179.8(2)
C2 C1 C6 C5 -0.6(4)
O1 C1 C6 C7 -3.6(3)
C2 C1 C6 C7 175.6(3)
C8 N2 C7 N1 -1.1(3)
C8 N2 C7 C6 174.0(2)
C13 N1 C7 N2 1.0(3)
C26 N1 C7 N2 -176.6(2)
C13 N1 C7 C6 -174.1(2)
C26 N1 C7 C6 8.3(4)
C5 C6 C7 N2 71.1(3)
C1 C6 C7 N2 -105.0(3)
C5 C6 C7 N1 -114.2(3)
C1 C6 C7 N1 69.7(3)
C7 N2 C8 C9 -175.4(3)
C7 N2 C8 C13 0.7(3)
N2 C8 C9 C10 177.6(3)
C13 C8 C9 C10 1.7(4)
C8 C9 C10 C11 -0.6(4)
C9 C10 C11 C12 -0.6(5)
C10 C11 C12 C13 0.6(4)
C7 N1 C13 C12 177.5(3)
C26 N1 C13 C12 -4.8(4)
C7 N1 C13 C8 -0.5(2)
C26 N1 C13 C8 177.2(2)
C11 C12 C13 N1 -177.1(3)
C11 C12 C13 C8 0.5(4)
N2 C8 C13 N1 -0.2(3)
C9 C8 C13 N1 176.5(2)
N2 C8 C13 C12 -178.3(2)
C9 C8 C13 C12 -1.7(4)
C19 C14 C15 C16 -2.9(5)
C26 C14 C15 C16 -179.7(3)
C14 C15 C16 C17 0.3(7)
C15 C16 C17 C18 1.8(7)
C16 C17 C18 C19 -1.4(7)
C15 C14 C19 C18 3.3(5)
C26 C14 C19 C18 -179.9(3)
C17 C18 C19 C14 -1.2(6)
C25 C20 C21 C22 0.0(5)
C27 C20 C21 C22 -179.9(3)
C20 C21 C22 C23 -0.5(6)
C21 C22 C23 C24 0.5(7)
C22 C23 C24 C25 -0.1(7)
C23 C24 C25 C20 -0.4(6)
C21 C20 C25 C24 0.4(5)
C27 C20 C25 C24 -179.6(4)
C7 N1 C26 C14 89.2(3)
C13 N1 C26 C14 -88.0(3)
C15 C14 C26 N1 -86.5(3)
C19 C14 C26 N1 96.8(3)
C1 O1 C27 C20 173.0(2)
C21 C20 C27 O1 -50.1(4)
C25 C20 C27 O1 129.9(3)

loop_
_cod_related_entry_id
_cod_related_entry_database
_cod_related_entry_code
1 ChemSpider 21128917
